data_6000200
loop_
_publ_author_name
'Goubitz, K.'
'Sonneveld, E. J.'
'Schenk, H.'

_publ_section_title
;
 Crystal structure determination of a series of small organic compounds from
 powder data
;
_journal_issue 3
_journal_name_full 'Zeitschrift f\"ur Kristallographie'
_journal_page_first 176
_journal_page_last 181
_journal_paper_doi 10.1524/zkri.216.3.176.20326
_journal_volume 216
_journal_year 2001
_chemical_formula_sum 'C7 H7 I O'
_chemical_name_systematic 4-iodo-anisole
_space_group_crystal_system orthorhombic
_space_group_IT_number 29
_space_group_name_Hall 'P 2c -2ac'
_space_group_name_H-M_alt 'P c a 21'
_cell_angle_alpha 90.000
_cell_angle_beta 90.000
_cell_angle_gamma 90.000
_cell_formula_units_Z 4
_cell_length_a 6.288(4)
_cell_length_b 7.361(4)
_cell_length_c 16.93(1)
_cell_volume 783.62
_cod_original_sg_symbol_H-M Pca21
_cod_database_code 6000200

loop_
_space_group_symop_id
_space_group_symop_operation_xyz
1 x,y,z
2 -x,-y,z+1/2
3 -x+1/2,y,z+1/2
4 x+1/2,-y,z

loop_
_atom_site_label
_atom_site_fract_x
_atom_site_fract_y
_atom_site_fract_z
_atom_site_B_iso_or_equiv
I1 0.1831(3) 0.2778(3) -0.2300 5.02(8)
O2 0.576(3) 0.244(3) 0.110(1) 3.9(5)
C3 0.504(5) 0.269(5) 0.033(2) 2.6(4)
C4 0.609(6) 0.190(5) -0.031(2) 2.6
C5 0.531(4) 0.210(5) -0.107(2) 2.6
C6 0.318(5) 0.272(4) -0.117(1) 2.6
C7 0.215(5) 0.353(4) -0.055(2) 2.6
C8 0.294(7) 0.338(3) 0.022(4) 2.6
C9 0.778(6) 0.158(5) 0.122(2) 2.6
H10 0.74(4) 0.12(3) -0.022(10) 4.0
H11 0.63(4) 0.19(3) -0.15(1) 4.0
H12 0.08(4) 0.43(3) -0.06(1) 4.0
H13 0.20(4) 0.37(3) 0.07(1) 4.0
H14 0.77(3) 0.03(2) 0.10(1) 4.0
H15 0.89(4) 0.23(4) 0.09(1) 4.0
H16 0.83(4) 0.14(3) 0.18(1) 4.0
